data_4071494
loop_
_publ_author_name
'Uhl, Werner'
'Er, Elif'
'Hepp, Alexander'
'K\"osters, Jutta'
'Grunenberg, J\"org'

_publ_section_title
;
 Reactions of Terminal Alkynes with a Bulky Dialkylaluminum Hydride:
 Hydroalumination versus Deprotonation
;
_journal_issue 14
_journal_name_full Organometallics
_journal_page_first 3346
_journal_paper_doi 10.1021/om800190f
_journal_volume 27
_journal_year 2008
_chemical_formula_sum 'C22 H45 Al Si4'
_chemical_formula_weight 448.92
_chemical_melting_point >360&#x00B0;
_chemical_name_systematic
; 
 ? 
;
_space_group_IT_number 110
_symmetry_space_group_name_Hall 'I 4bw -2c'
_symmetry_space_group_name_H-M 'I 41 c d'
_atom_sites_solution_hydrogens geom
_atom_sites_solution_primary direct
_atom_sites_solution_secondary difmap
_audit_creation_method SHELXL-97
_cell_angle_alpha 90.00
_cell_angle_beta 90.00
_cell_angle_gamma 90.00
_cell_formula_units_Z 8
_cell_length_a 15.4927(4)
_cell_length_b 15.4927(4)
_cell_length_c 23.7644(6)
_cell_measurement_reflns_used 'all measured'
_cell_measurement_temperature 100(2)
_cell_measurement_theta_max 70.06
_cell_measurement_theta_min 4.04
_cell_volume 5704.0(3)
_computing_cell_refinement 'Bruker SAINT'
_computing_data_collection 'Bruker SMART'
_computing_data_reduction 'Bruker SHELXTL'
_computing_molecular_graphics 'Bruker SHELXTL'
_computing_publication_material 'Bruker SHELXTL'
_computing_structure_refinement 'SHELXL-97 (Sheldrick, 1997)'
_computing_structure_solution 'SHELXS-97 (Sheldrick, 1990)'
_diffrn_ambient_temperature 100(2)
_diffrn_measured_fraction_theta_full 0.999
_diffrn_measured_fraction_theta_max 0.999
_diffrn_measurement_device_type 'CCD area detector'
_diffrn_measurement_method 'omega scans'
_diffrn_radiation_monochromator graphite
_diffrn_radiation_source 'fine-focus sealed tube'
_diffrn_radiation_type CuK\a
_diffrn_radiation_wavelength 1.54184
_diffrn_reflns_av_R_equivalents 0.0823
_diffrn_reflns_av_sigmaI/netI 0.0586
_diffrn_reflns_limit_h_max 18
_diffrn_reflns_limit_h_min -16
_diffrn_reflns_limit_k_max 18
_diffrn_reflns_limit_k_min -16
_diffrn_reflns_limit_l_max 27
_diffrn_reflns_limit_l_min -28
_diffrn_reflns_number 15692
_diffrn_reflns_theta_full 70.24
_diffrn_reflns_theta_max 70.24
_diffrn_reflns_theta_min 5.49
_exptl_absorpt_coefficient_mu 2.259
_exptl_absorpt_correction_T_max 1
_exptl_absorpt_correction_T_min 0.486
_exptl_absorpt_correction_type empirical
_exptl_absorpt_process_details SADABS'
_exptl_crystal_colour colourless
_exptl_crystal_density_diffrn 1.046
_exptl_crystal_density_method 'not measured'
_exptl_crystal_description plates
_exptl_crystal_F_000 1968
_exptl_crystal_size_max 0.36
_exptl_crystal_size_mid 0.26
_exptl_crystal_size_min 0.18
_refine_diff_density_max 0.412
_refine_diff_density_min -0.261
_refine_diff_density_rms 0.060
_refine_ls_abs_structure_details 'Flack H D (1983), Acta Cryst. A39, 876-881'
_refine_ls_abs_structure_Flack 0.39(4)
_refine_ls_extinction_method none
_refine_ls_goodness_of_fit_ref 0.978
_refine_ls_hydrogen_treatment constr
_refine_ls_matrix_type full
_refine_ls_number_parameters 152
_refine_ls_number_reflns 2536
_refine_ls_number_restraints 13
_refine_ls_restrained_S_all 0.979
_refine_ls_R_factor_all 0.0470
_refine_ls_R_factor_gt 0.0419
_refine_ls_shift/su_max 0.043
_refine_ls_shift/su_mean 0.002
_refine_ls_structure_factor_coef Fsqd
_refine_ls_weighting_details 'calc w=1/[\s^2^(Fo^2^)+(0.0536P)^2^+0.0000P] where P=(Fo^2^+2Fc^2^)/3'
_refine_ls_weighting_scheme calc
_refine_ls_wR_factor_gt 0.0945
_refine_ls_wR_factor_ref 0.0961
_reflns_number_gt 2204
_reflns_number_total 2536
_reflns_threshold_expression >2sigma(I)
_cod_data_source_file om800190f-file001.cif
_cod_data_source_block sad
_cod_depositor_comments
;
The following automatic conversions were performed:

'_refine_ls_hydrogen_treatment' value 'constr.' was replaced with the
value 'constr' as specified in the replacement file
'src/cod-tools/trunk/data/replacement-values/replacement_values.lst'.

Automatic conversion script
Id: cif_fix_values 5376 2017-05-30 11:51:03Z andrius 
;
_cod_original_sg_symbol_H-M 'I 4bw -2c'
_cod_database_code 4071494

loop_
_symmetry_equiv_pos_as_xyz
'x, y, z'
'-x+1/2, -y+1/2, z+1/2'
'-y, x+1/2, z+1/4'
'y+1/2, -x, z+3/4'
'x, -y, z+1/2'
'-x+1/2, y+1/2, z'
'-y, -x+1/2, z+3/4'
'y+1/2, x, z+1/4'
'x+1/2, y+1/2, z+1/2'
'-x+1, -y+1, z+1'
'-y+1/2, x+1, z+3/4'
'y+1, -x+1/2, z+5/4'
'x+1/2, -y+1/2, z+1'
'-x+1, y+1, z+1/2'
'-y+1/2, -x+1, z+5/4'
'y+1, x+1/2, z+3/4'

loop_
_atom_site_label
_atom_site_type_symbol
_atom_site_fract_x
_atom_site_fract_y
_atom_site_fract_z
_atom_site_U_iso_or_equiv
_atom_site_adp_type
_atom_site_occupancy
_atom_site_symmetry_multiplicity
_atom_site_calc_flag
_atom_site_refinement_flags
Al Al 0.0000 1.0000 -0.05397(6) 0.0200(3) Uani 1 2 d S
C1 C 0.10861(17) 1.00530(18) -0.01307(12) 0.0196(6) Uani 1 1 d .
H1 H 0.0920 1.0211 0.0245 0.023 Uiso 1 1 calc R
Si1 Si 0.15905(5) 0.89613(5) -0.00459(4) 0.02181(19) Uani 1 1 d .
C111 C 0.2728(2) 0.8981(2) 0.02101(16) 0.0359(8) Uani 1 1 d .
H11A H 0.3084 0.9278 -0.0058 0.043 Uiso 1 1 calc R
H11B H 0.2933 0.8401 0.0255 0.043 Uiso 1 1 calc R
H11C H 0.2754 0.9276 0.0565 0.043 Uiso 1 1 calc R
C112 C 0.0946(2) 0.8346(2) 0.04872(14) 0.0304(7) Uani 1 1 d .
H11D H 0.1139 0.7758 0.0497 0.036 Uiso 1 1 calc R
H11E H 0.0346 0.8363 0.0386 0.036 Uiso 1 1 calc R
H11F H 0.1022 0.8603 0.0851 0.036 Uiso 1 1 calc R
C113 C 0.1571(2) 0.8357(2) -0.07312(13) 0.0287(7) Uani 1 1 d .
H11G H 0.1907 0.8664 -0.1005 0.034 Uiso 1 1 calc R
H11H H 0.0986 0.8309 -0.0861 0.034 Uiso 1 1 calc R
H11I H 0.1809 0.7791 -0.0677 0.034 Uiso 1 1 calc R
Si2 Si 0.17951(5) 1.09642(5) -0.03659(3) 0.0232(2) Uani 1 1 d .
C121 C 0.1115(2) 1.1920(2) -0.05675(16) 0.0343(8) Uani 1 1 d .
H12A H 0.1483 1.2391 -0.0674 0.041 Uiso 1 1 calc R
H12B H 0.0765 1.2089 -0.0253 0.041 Uiso 1 1 calc R
H12C H 0.0750 1.1768 -0.0878 0.041 Uiso 1 1 calc R
C122 C 0.2507(2) 1.1307(2) 0.02259(15) 0.0348(8) Uani 1 1 d .
H12D H 0.2905 1.0851 0.0313 0.042 Uiso 1 1 calc R
H12E H 0.2161 1.1431 0.0551 0.042 Uiso 1 1 calc R
H12F H 0.2822 1.1814 0.0119 0.042 Uiso 1 1 calc R
C123 C 0.2466(2) 1.0689(2) -0.09927(15) 0.0334(8) Uani 1 1 d .
H12G H 0.2824 1.1173 -0.1089 0.040 Uiso 1 1 calc R
H12H H 0.2096 1.0553 -0.1304 0.040 Uiso 1 1 calc R
H12I H 0.2823 1.0200 -0.0908 0.040 Uiso 1 1 calc R
C2 C 0.0194(4) 0.9935(7) -0.1355(3) 0.0233(18) Uani 0.50 1 d PU
H2 H 0.0754 0.9746 -0.1476 0.028 Uiso 0.50 1 calc PR
C3 C -0.0376(4) 1.0126(4) -0.1756(2) 0.0216(12) Uani 0.50 1 d PU
H3 H -0.0934 1.0316 -0.1630 0.026 Uiso 0.50 1 calc PR
C4 C -0.0252(4) 1.0081(4) -0.2373(3) 0.0181(17) Uani 0.50 1 d PU
C5 C -0.0956(5) 1.0163(5) -0.2733(3) 0.0234(16) Uani 0.50 1 d PU
H5 H -0.1534 1.0264 -0.2602 0.028 Uiso 0.50 1 calc PR
C5A C 0.0571(6) 0.9969(5) -0.2618(3) 0.0239(18) Uani 0.50 1 d PU
H5A H 0.1054 0.9926 -0.2366 0.029 Uiso 0.50 1 calc PR
C6 C -0.0762(3) 1.0090(2) -0.32493(17) 0.0487(11) Uani 1 1 d U
H6 H -0.1257 1.0102 -0.3493 0.058 Uiso 1 1 calc R
C7 C 0.0000 1.0000 -0.35348(19) 0.0352(12) Uani 1 2 d SU
H7 H 0.0000 1.0000 -0.3939 0.042 Uiso 1 2 calc SR

loop_
_atom_site_aniso_label
_atom_site_aniso_U_11
_atom_site_aniso_U_22
_atom_site_aniso_U_33
_atom_site_aniso_U_23
_atom_site_aniso_U_13
_atom_site_aniso_U_12
Al 0.0252(6) 0.0181(6) 0.0167(6) 0.000 0.000 -0.0008(5)
C1 0.0218(15) 0.0158(14) 0.0211(15) -0.0008(12) 0.0053(12) -0.0021(10)
Si1 0.0208(4) 0.0212(4) 0.0234(4) 0.0006(3) 0.0025(4) 0.0024(3)
C111 0.0296(19) 0.0299(19) 0.048(2) -0.0009(16) -0.0022(16) 0.0038(14)
C112 0.0378(19) 0.0245(17) 0.0288(18) 0.0060(14) 0.0076(15) 0.0067(14)
C113 0.0337(18) 0.0233(17) 0.0290(18) 0.0002(13) 0.0045(14) 0.0041(13)
Si2 0.0225(4) 0.0221(4) 0.0249(5) -0.0005(3) 0.0032(4) -0.0041(3)
C121 0.0368(19) 0.0218(17) 0.044(2) 0.0086(16) 0.0010(17) -0.0016(13)
C122 0.038(2) 0.0297(18) 0.036(2) -0.0041(15) -0.0037(16) -0.0059(15)
C123 0.0320(18) 0.0346(18) 0.0335(18) -0.0038(15) 0.0076(15) -0.0124(14)
C2 0.018(6) 0.025(4) 0.027(3) 0.001(3) 0.001(2) 0.002(4)
C3 0.024(3) 0.022(3) 0.018(3) 0.000(3) 0.003(3) -0.002(2)
C4 0.022(5) 0.012(3) 0.020(3) 0.000(3) 0.000(2) -0.004(3)
C5 0.020(4) 0.023(4) 0.028(4) -0.005(3) -0.003(3) -0.001(3)
C5A 0.022(6) 0.031(4) 0.019(5) -0.001(4) 0.001(4) -0.001(4)
C6 0.070(3) 0.033(2) 0.043(2) 0.0009(18) 0.019(2) -0.0089(18)
C7 0.063(4) 0.029(3) 0.014(2) 0.000 0.000 -0.007(2)

loop_
_atom_type_symbol
_atom_type_description
_atom_type_scat_dispersion_real
_atom_type_scat_dispersion_imag
_atom_type_scat_source
C C 0.0181 0.0091 'International Tables Vol C Tables 4.2.6.8 and 6.1.1.4'
H H 0.0000 0.0000 'International Tables Vol C Tables 4.2.6.8 and 6.1.1.4'
Al Al 0.2130 0.2455 'International Tables Vol C Tables 4.2.6.8 and 6.1.1.4'
Si Si 0.2541 0.3302 'International Tables Vol C Tables 4.2.6.8 and 6.1.1.4'

loop_
_geom_angle_atom_site_label_1
_geom_angle_atom_site_label_2
_geom_angle_atom_site_label_3
_geom_angle
_geom_angle_site_symmetry_1
_geom_angle_site_symmetry_3
C1 Al C1 120.03(18) . 10_464
C1 Al C2 128.6(2) . 10_464
C1 Al C2 111.3(2) 10_464 10_464
C1 Al C2 111.3(2) . .
C1 Al C2 128.6(2) 10_464 .
C2 Al C2 18.6(3) 10_464 .
Si1 C1 Si2 117.87(15) . .
Si1 C1 Al 112.11(14) . .
Si2 C1 Al 112.94(14) . .
Si1 C1 H1 104.0 . .
Si2 C1 H1 104.0 . .
Al C1 H1 104.0 . .
C111 Si1 C1 114.46(14) . .
C111 Si1 C113 107.85(15) . .
C1 Si1 C113 110.46(14) . .
C111 Si1 C112 106.98(16) . .
C1 Si1 C112 108.02(13) . .
C113 Si1 C112 108.92(15) . .
Si1 C111 H11A 109.5 . .
Si1 C111 H11B 109.5 . .
H11A C111 H11B 109.5 . .
Si1 C111 H11C 109.5 . .
H11A C111 H11C 109.5 . .
H11B C111 H11C 109.5 . .
Si1 C112 H11D 109.5 . .
Si1 C112 H11E 109.5 . .
H11D C112 H11E 109.5 . .
Si1 C112 H11F 109.5 . .
H11D C112 H11F 109.5 . .
H11E C112 H11F 109.5 . .
Si1 C113 H11G 109.5 . .
Si1 C113 H11H 109.5 . .
H11G C113 H11H 109.5 . .
Si1 C113 H11I 109.5 . .
H11G C113 H11I 109.5 . .
H11H C113 H11I 109.5 . .
C123 Si2 C122 109.73(16) . .
C123 Si2 C1 113.12(14) . .
C122 Si2 C1 109.65(15) . .
C123 Si2 C121 106.78(17) . .
C122 Si2 C121 107.44(16) . .
C1 Si2 C121 109.94(14) . .
Si2 C121 H12A 109.5 . .
Si2 C121 H12B 109.5 . .
H12A C121 H12B 109.5 . .
Si2 C121 H12C 109.5 . .
H12A C121 H12C 109.5 . .
H12B C121 H12C 109.5 . .
Si2 C122 H12D 109.5 . .
Si2 C122 H12E 109.5 . .
H12D C122 H12E 109.5 . .
Si2 C122 H12F 109.5 . .
H12D C122 H12F 109.5 . .
H12E C122 H12F 109.5 . .
Si2 C123 H12G 109.5 . .
Si2 C123 H12H 109.5 . .
H12G C123 H12H 109.5 . .
Si2 C123 H12I 109.5 . .
H12G C123 H12I 109.5 . .
H12H C123 H12I 109.5 . .
C3 C2 Al 126.4(4) . .
C3 C2 H2 116.8 . .
Al C2 H2 116.8 . .
C2 C3 C4 127.7(6) . .
C2 C3 H3 116.1 . .
C4 C3 H3 116.1 . .
C5 C4 C5A 117.8(6) . .
C5 C4 C3 120.1(6) . .
C5A C4 C3 122.1(6) . .
C6 C5 C4 113.6(7) . .
C6 C5 H5 123.2 . .
C4 C5 H5 123.2 . .
C4 C5A C6 125.8(7) . 10_464
C4 C5A H5A 117.1 . .
C6 C5A H5A 117.1 10_464 .
C5 C6 C7 133.8(6) . .
C5 C6 H6 113.1 . .
C7 C6 H6 113.1 . .
C6 C7 C6 120.6(5) 10_464 .
C6 C7 H7 119.7 10_464 .
C6 C7 H7 119.7 . .

loop_
_geom_bond_atom_site_label_1
_geom_bond_atom_site_label_2
_geom_bond_distance
_geom_bond_site_symmetry_2
Al C1 1.945(3) .
Al C1 1.945(3) 10_464
Al C2 1.962(6) 10_464
Al C2 1.962(6) .
C1 Si1 1.874(3) .
C1 Si2 1.874(3) .
C1 H1 0.9600 .
Si1 C111 1.865(3) .
Si1 C113 1.878(3) .
Si1 C112 1.874(3) .
C111 H11A 0.9599 .
C111 H11B 0.9599 .
C111 H11C 0.9599 .
C112 H11D 0.9599 .
C112 H11E 0.9599 .
C112 H11F 0.9599 .
C113 H11G 0.9599 .
C113 H11H 0.9599 .
C113 H11I 0.9599 .
Si2 C123 1.866(3) .
Si2 C122 1.865(4) .
Si2 C121 1.880(3) .
C121 H12A 0.9599 .
C121 H12B 0.9599 .
C121 H12C 0.9599 .
C122 H12D 0.9599 .
C122 H12E 0.9599 .
C122 H12F 0.9599 .
C123 H12G 0.9599 .
C123 H12H 0.9599 .
C123 H12I 0.9599 .
C2 C3 1.333(8) .
C2 H2 0.9600 .
C3 C4 1.480(8) .
C3 H3 0.9600 .
C4 C5 1.392(9) .
C4 C5A 1.412(12) .
C5 C6 1.269(8) .
C5 H5 0.9600 .
C5A C6 1.533(9) 10_464
C5A H5A 0.9600 .
C6 C7 1.369(5) .
C6 H6 0.9600 .
C7 C6 1.369(5) 10_464
C7 H7 0.9600 .

loop_
_geom_torsion_atom_site_label_1
_geom_torsion_atom_site_label_2
_geom_torsion_atom_site_label_3
_geom_torsion_atom_site_label_4
_geom_torsion
_geom_torsion_site_symmetry_1
_geom_torsion_site_symmetry_4
C1 Al C1 Si1 95.76(14) 10_464 .
C2 Al C1 Si1 -88.6(4) 10_464 .
C2 Al C1 Si1 -80.6(3) . .
C1 Al C1 Si2 -128.19(17) 10_464 .
C2 Al C1 Si2 47.5(4) 10_464 .
C2 Al C1 Si2 55.4(4) . .
Si2 C1 Si1 C111 34.5(2) . .
Al C1 Si1 C111 168.22(16) . .
Si2 C1 Si1 C113 -87.42(19) . .
Al C1 Si1 C113 46.27(19) . .
Si2 C1 Si1 C112 153.55(17) . .
Al C1 Si1 C112 -72.75(19) . .
Si1 C1 Si2 C123 48.7(2) . .
Al C1 Si2 C123 -84.6(2) . .
Si1 C1 Si2 C122 -74.1(2) . .
Al C1 Si2 C122 152.58(16) . .
Si1 C1 Si2 C121 168.00(17) . .
Al C1 Si2 C121 34.7(2) . .
C1 Al C2 C3 -160.2(7) . .
C1 Al C2 C3 23.8(11) 10_464 .
C2 Al C2 C3 -0.1(12) 10_464 .
Al C2 C3 C4 -179.8(6) . .
C2 C3 C4 C5 169.0(8) . .
C2 C3 C4 C5A -11.9(11) . .
C5A C4 C5 C6 2.6(11) . .
C3 C4 C5 C6 -178.3(6) . .
C5 C4 C5A C6 -1.3(12) . 10_464
C3 C4 C5A C6 179.6(6) . 10_464
C4 C5 C6 C7 -4.6(11) . .
C5 C6 C7 C6 4.7(6) . 10_464
